data_7211370
loop_
_publ_author_name
'Konar, Anita Dutt'

_publ_section_title
;
 The unique crystallographic signature of a \b-turn mimic nucleated by
 N-methylated phenylalanine and Aib as corner residue: conformational and
 self-assembly studies
;
_journal_issue 48
_journal_name_full CrystEngComm
_journal_page_first 10569
_journal_paper_doi 10.1039/c3ce41448e
_journal_volume 15
_journal_year 2013
_chemical_absolute_configuration unk
_chemical_formula_moiety 'C29 H39 N3 O6'
_chemical_formula_sum 'C29 H39 N3 O6'
_chemical_formula_weight 525.63
_chemical_name_systematic
; 
 ? 
;
_space_group_crystal_system monoclinic
_space_group_IT_number 4
_symmetry_space_group_name_Hall 'P 2yb'
_symmetry_space_group_name_H-M 'P 1 21 1'
_atom_sites_solution_hydrogens geom
_atom_sites_solution_primary direct
_atom_sites_solution_secondary difmap
_audit_creation_method SHELXL-97
_cell_angle_alpha 90.00
_cell_angle_beta 102.503(17)
_cell_angle_gamma 90.00
_cell_formula_units_Z 2
_cell_length_a 10.923(4)
_cell_length_b 10.889(4)
_cell_length_c 12.814(4)
_cell_measurement_temperature 298(2)
_cell_volume 1488.0(9)
_computing_cell_refinement 'Bruker SAINT'
_computing_data_collection 'Bruker APEX2'
_computing_data_reduction 'Bruker SAINT'
_computing_molecular_graphics 'Bruker SHELXTL'
_computing_publication_material 'Bruker SHELXTL'
_computing_structure_refinement 'SHELXL-97 (Sheldrick, 1997)'
_computing_structure_solution 'SHELXS-97 (Sheldrick, 1990)'
_diffrn_ambient_temperature 298(2)
_diffrn_measured_fraction_theta_full 0.995
_diffrn_measured_fraction_theta_max 0.938
_diffrn_measurement_device_type 'Bruker APEX-II CCD'
_diffrn_measurement_method '\f and \w scans'
_diffrn_radiation_monochromator graphite
_diffrn_radiation_source 'fine-focus sealed tube'
_diffrn_radiation_type MoK\a
_diffrn_radiation_wavelength 0.71073
_diffrn_reflns_av_R_equivalents 0.0425
_diffrn_reflns_av_sigmaI/netI 0.0545
_diffrn_reflns_limit_h_max 14
_diffrn_reflns_limit_h_min -13
_diffrn_reflns_limit_k_max 13
_diffrn_reflns_limit_k_min -11
_diffrn_reflns_limit_l_max 16
_diffrn_reflns_limit_l_min -16
_diffrn_reflns_number 10958
_diffrn_reflns_theta_full 25.00
_diffrn_reflns_theta_max 27.83
_diffrn_reflns_theta_min 1.91
_exptl_absorpt_coefficient_mu 0.082
_exptl_absorpt_correction_T_max 0.988
_exptl_absorpt_correction_T_min 0.985
_exptl_absorpt_correction_type multi-scan
_exptl_absorpt_process_details multi-scan
_exptl_crystal_colour Colourless
_exptl_crystal_density_diffrn 1.173
_exptl_crystal_density_method 'not measured'
_exptl_crystal_description Needle
_exptl_crystal_F_000 704
_exptl_crystal_size_max 0.45
_exptl_crystal_size_mid 0.15
_exptl_crystal_size_min 0.15
_refine_diff_density_max 0.370
_refine_diff_density_min -0.274
_refine_diff_density_rms 0.048
_refine_ls_extinction_method none
_refine_ls_goodness_of_fit_ref 1.067
_refine_ls_hydrogen_treatment constr
_refine_ls_matrix_type full
_refine_ls_number_parameters 350
_refine_ls_number_reflns 5386
_refine_ls_number_restraints 1
_refine_ls_restrained_S_all 1.067
_refine_ls_R_factor_all 0.0497
_refine_ls_R_factor_gt 0.0448
_refine_ls_shift/su_max 0.000
_refine_ls_shift/su_mean 0.000
_refine_ls_structure_factor_coef Fsqd
_refine_ls_weighting_details 'calc w=1/[\s^2^(Fo^2^)+(0.0806P)^2^+0.0017P] where P=(Fo^2^+2Fc^2^)/3'
_refine_ls_weighting_scheme calc
_refine_ls_wR_factor_gt 0.1235
_refine_ls_wR_factor_ref 0.1280
_reflns_number_gt 4850
_reflns_number_total 5386
_reflns_threshold_expression >2sigma(I)
_cod_data_source_file c3ce41448e.txt
_cod_data_source_block I
_cod_depositor_comments
;
The following automatic conversions were performed:

'_space_group_crystal_system' value 'Monoclinic' changed to
'monoclinic' according to
/home/saulius/struct/CIF-dictionaries/cif_core.dic dictionary named
'cif_core.dic' version 2.4.2 from 2011-04-26.

Automatic conversion script
Id: cif_fix_values 1891 2012-01-12 08:04:46Z andrius 
;
_cod_original_sg_symbol_H-M P21
_cod_database_code 7211370

loop_
_symmetry_equiv_pos_as_xyz
'x, y, z'
'-x, y+1/2, -z'

loop_
_atom_site_label
_atom_site_type_symbol
_atom_site_fract_x
_atom_site_fract_y
_atom_site_fract_z
_atom_site_U_iso_or_equiv
_atom_site_adp_type
_atom_site_occupancy
_atom_site_symmetry_multiplicity
_atom_site_calc_flag
_atom_site_refinement_flags
O1 O 0.19261(14) 0.21613(15) 0.85433(12) 0.0358(3) Uani 1 1 d .
O2 O 0.16315(13) 0.41296(14) 0.79305(11) 0.0298(3) Uani 1 1 d .
C8 C -0.0144(2) 0.3637(2) 1.02971(16) 0.0368(5) Uani 1 1 d .
H8 H 0.0624 0.4004 1.0291 0.044 Uiso 1 1 calc R
C9 C -0.0251(2) 0.2861(3) 1.11264(17) 0.0454(6) Uani 1 1 d .
H9 H 0.0442 0.2714 1.1676 0.054 Uiso 1 1 calc R
O5 O 0.08429(14) 0.63945(14) 0.43922(11) 0.0345(3) Uani 1 1 d .
O6 O 0.36538(19) 0.7536(2) 0.49214(14) 0.0600(6) Uani 1 1 d .
O7 O 0.3734(2) 0.5476(2) 0.48030(17) 0.0712(7) Uani 1 1 d .
O8 O -0.07849(14) 0.57469(13) 0.66434(11) 0.0326(3) Uani 1 1 d .
C4 C 0.3714(3) 0.3326(3) 0.9617(2) 0.0628(8) Uani 1 1 d .
H4A H 0.3305 0.3271 1.0207 0.094 Uiso 1 1 calc R
H4B H 0.3486 0.4083 0.9241 0.094 Uiso 1 1 calc R
H4C H 0.4607 0.3302 0.9879 0.094 Uiso 1 1 calc R
C5 C 0.12280(18) 0.31187(19) 0.81003(13) 0.0268(4) Uani 1 1 d .
N2 N -0.00091(15) 0.28202(16) 0.78493(12) 0.0254(3) Uani 1 1 d .
N3 N -0.03496(14) 0.39993(16) 0.58341(11) 0.0250(3) Uani 1 1 d .
H3 H -0.0231 0.3220 0.5902 0.030 Uiso 1 1 calc R
N4 N 0.17414(15) 0.55001(16) 0.59460(12) 0.0288(4) Uani 1 1 d .
H4 H 0.1728 0.4926 0.6404 0.035 Uiso 1 1 calc R
C20 C 0.3720(2) 0.6122(3) 0.71547(17) 0.0403(5) Uani 1 1 d .
H5A H 0.3316 0.6187 0.7756 0.048 Uiso 1 1 calc R
H5B H 0.4039 0.5293 0.7140 0.048 Uiso 1 1 calc R
C21 C 0.48031(19) 0.7032(2) 0.72946(15) 0.0345(5) Uani 1 1 d .
C29 C 0.4658(2) 0.8246(2) 0.75736(17) 0.0408(5) Uani 1 1 d .
H29 H 0.3910 0.8493 0.7743 0.049 Uiso 1 1 calc R
C25 C 0.5604(2) 0.9091(3) 0.7604(2) 0.0486(6) Uani 1 1 d .
H25 H 0.5486 0.9905 0.7779 0.058 Uiso 1 1 calc R
C24 C 0.6733(2) 0.8728(2) 0.73738(19) 0.0424(5) Uani 1 1 d .
H24 H 0.7378 0.9294 0.7406 0.051 Uiso 1 1 calc R
C2 C 0.3817(2) 0.2349(3) 0.7851(2) 0.0482(6) Uani 1 1 d .
H2A H 0.3518 0.3095 0.7484 0.072 Uiso 1 1 calc R
H2B H 0.3539 0.1660 0.7394 0.072 Uiso 1 1 calc R
H2C H 0.4716 0.2360 0.8038 0.072 Uiso 1 1 calc R
C6 C -0.1028(2) 0.4641(2) 0.85167(15) 0.0319(4) Uani 1 1 d .
H6A H -0.0281 0.5144 0.8717 0.038 Uiso 1 1 calc R
H6B H -0.1743 0.5185 0.8312 0.038 Uiso 1 1 calc R
C7 C -0.11819(19) 0.3877(2) 0.94639(15) 0.0316(5) Uani 1 1 d .
C12 C -0.2311(2) 0.3323(3) 0.94996(18) 0.0434(6) Uani 1 1 d .
H12 H -0.3013 0.3478 0.8960 0.052 Uiso 1 1 calc R
C22 C 0.5936(2) 0.6675(2) 0.7075(2) 0.0435(5) Uani 1 1 d .
H22 H 0.6063 0.5859 0.6911 0.052 Uiso 1 1 calc R
C23 C 0.6895(2) 0.7536(3) 0.7100(2) 0.0461(6) Uani 1 1 d .
H23 H 0.7644 0.7295 0.6928 0.055 Uiso 1 1 calc R
C1 C 0.3658(3) 0.1022(3) 0.9405(3) 0.0643(8) Uani 1 1 d .
H1A H 0.3386 0.0366 0.8909 0.096 Uiso 1 1 calc R
H1B H 0.3258 0.0946 1.0000 0.096 Uiso 1 1 calc R
H1C H 0.4551 0.0980 0.9657 0.096 Uiso 1 1 calc R
C3 C 0.3308(2) 0.2243(3) 0.88542(19) 0.0403(5) Uani 1 1 d .
C13 C -0.09214(18) 0.38283(19) 0.75591(14) 0.0273(4) Uani 1 1 d .
H3A H -0.1744 0.3445 0.7305 0.033 Uiso 1 1 calc R
C14 C -0.06708(17) 0.46261(19) 0.66366(14) 0.0252(4) Uani 1 1 d .
C15 C -0.01938(18) 0.4597(2) 0.48456(14) 0.0260(4) Uani 1 1 d .
C17 C 0.08183(17) 0.55923(19) 0.50654(14) 0.0253(4) Uani 1 1 d .
C19 C 0.27604(18) 0.6382(2) 0.61125(15) 0.0298(4) Uani 1 1 d .
H7 H 0.2409 0.7203 0.6162 0.036 Uiso 1 1 calc R
C30 C -0.0458(2) 0.16047(19) 0.80952(17) 0.0342(5) Uani 1 1 d .
H8C H -0.0392 0.1534 0.8852 0.051 Uiso 1 1 calc R
H8D H 0.0042 0.0979 0.7863 0.051 Uiso 1 1 calc R
H8E H -0.1318 0.1506 0.7731 0.051 Uiso 1 1 calc R
C10 C -0.1378(3) 0.2302(3) 1.11440(19) 0.0498(6) Uani 1 1 d .
H10 H -0.1444 0.1771 1.1698 0.060 Uiso 1 1 calc R
C11 C -0.2409(2) 0.2537(3) 1.0332(2) 0.0526(7) Uani 1 1 d .
H11 H -0.3174 0.2168 1.0343 0.063 Uiso 1 1 calc R
C16 C -0.1442(2) 0.5146(2) 0.42316(17) 0.0384(5) Uani 1 1 d .
H11C H -0.1693 0.5799 0.4643 0.058 Uiso 1 1 calc R
H11D H -0.2075 0.4519 0.4111 0.058 Uiso 1 1 calc R
H11E H -0.1336 0.5462 0.3557 0.058 Uiso 1 1 calc R
C18 C 0.0294(2) 0.3627(2) 0.41693(16) 0.0356(5) Uani 1 1 d .
H12A H -0.0304 0.2970 0.4006 0.053 Uiso 1 1 calc R
H12B H 0.1079 0.3309 0.4561 0.053 Uiso 1 1 calc R
H12C H 0.0411 0.3994 0.3517 0.053 Uiso 1 1 calc R
C27 C 0.3403(2) 0.6371(3) 0.51867(17) 0.0439(6) Uani 1 1 d .
C28 C 0.4458(4) 0.7658(5) 0.4181(3) 0.0974(15) Uani 1 1 d .
H14C H 0.4009 0.7425 0.3479 0.146 Uiso 1 1 calc R
H14D H 0.5175 0.7135 0.4397 0.146 Uiso 1 1 calc R
H14E H 0.4729 0.8496 0.4169 0.146 Uiso 1 1 calc R

loop_
_atom_site_aniso_label
_atom_site_aniso_U_11
_atom_site_aniso_U_22
_atom_site_aniso_U_33
_atom_site_aniso_U_23
_atom_site_aniso_U_13
_atom_site_aniso_U_12
O1 0.0316(7) 0.0333(9) 0.0433(8) 0.0107(7) 0.0099(6) 0.0074(6)
O2 0.0284(7) 0.0286(8) 0.0302(6) 0.0044(6) 0.0019(5) -0.0007(6)
C8 0.0361(11) 0.0380(13) 0.0349(9) -0.0055(9) 0.0049(8) 0.0024(10)
C9 0.0478(13) 0.0509(16) 0.0341(10) 0.0028(10) 0.0018(9) 0.0135(12)
O5 0.0443(8) 0.0272(8) 0.0301(6) 0.0052(6) 0.0036(6) -0.0030(7)
O6 0.0576(12) 0.0711(15) 0.0527(10) 0.0180(10) 0.0150(9) -0.0199(11)
O7 0.0632(12) 0.0865(17) 0.0719(13) -0.0293(12) 0.0320(11) -0.0011(12)
O8 0.0387(8) 0.0239(9) 0.0365(7) 0.0017(6) 0.0109(6) 0.0028(6)
C4 0.0467(16) 0.077(2) 0.0534(14) -0.0132(14) -0.0141(11) 0.0175(15)
C5 0.0318(10) 0.0275(11) 0.0214(7) 0.0026(7) 0.0065(7) 0.0049(8)
N2 0.0281(8) 0.0211(9) 0.0273(7) 0.0022(6) 0.0067(6) 0.0004(7)
N3 0.0293(8) 0.0196(9) 0.0256(7) 0.0011(6) 0.0050(6) -0.0008(7)
N4 0.0280(8) 0.0298(10) 0.0273(7) 0.0059(7) 0.0031(6) -0.0052(7)
C20 0.0335(11) 0.0497(15) 0.0353(10) 0.0106(9) 0.0020(9) -0.0073(10)
C21 0.0269(10) 0.0459(14) 0.0284(9) 0.0066(9) 0.0005(8) -0.0036(9)
C29 0.0271(11) 0.0558(16) 0.0387(10) -0.0092(10) 0.0055(8) 0.0007(10)
C25 0.0398(13) 0.0423(15) 0.0608(14) -0.0097(12) 0.0042(11) 0.0014(12)
C24 0.0289(11) 0.0431(15) 0.0539(12) 0.0061(11) 0.0059(9) -0.0075(10)
C2 0.0356(12) 0.0506(17) 0.0615(14) 0.0024(12) 0.0174(11) 0.0065(11)
C6 0.0372(11) 0.0291(12) 0.0317(9) -0.0003(8) 0.0123(8) 0.0048(9)
C7 0.0333(10) 0.0342(13) 0.0294(8) -0.0011(8) 0.0115(8) 0.0083(9)
C12 0.0278(11) 0.0629(18) 0.0408(10) 0.0122(11) 0.0102(9) 0.0111(11)
C22 0.0307(11) 0.0324(13) 0.0630(14) 0.0028(11) 0.0005(10) 0.0053(10)
C23 0.0216(10) 0.0538(18) 0.0619(14) 0.0010(12) 0.0073(10) 0.0017(10)
C1 0.0499(16) 0.067(2) 0.0749(18) 0.0266(15) 0.0104(14) 0.0230(14)
C3 0.0293(11) 0.0456(14) 0.0446(11) 0.0049(10) 0.0045(9) 0.0117(10)
C13 0.0233(9) 0.0310(12) 0.0276(8) 0.0023(8) 0.0054(7) 0.0022(8)
C14 0.0201(8) 0.0266(11) 0.0275(8) 0.0020(7) 0.0026(7) 0.0002(7)
C15 0.0289(10) 0.0249(10) 0.0227(8) 0.0014(7) 0.0024(7) -0.0007(8)
C17 0.0275(9) 0.0230(10) 0.0252(8) -0.0015(7) 0.0052(7) 0.0027(8)
C19 0.0286(10) 0.0303(12) 0.0303(8) -0.0005(8) 0.0063(7) -0.0062(9)
C30 0.0448(12) 0.0223(11) 0.0386(10) -0.0008(8) 0.0160(9) -0.0042(9)
C10 0.0544(15) 0.0576(17) 0.0419(11) 0.0187(11) 0.0204(11) 0.0146(13)
C11 0.0380(13) 0.0638(19) 0.0617(15) 0.0162(13) 0.0237(12) 0.0035(12)
C16 0.0347(11) 0.0423(14) 0.0341(9) 0.0048(9) -0.0017(8) 0.0011(10)
C18 0.0487(13) 0.0298(12) 0.0301(9) -0.0030(8) 0.0128(9) -0.0044(10)
C27 0.0370(12) 0.0597(18) 0.0361(10) -0.0021(11) 0.0103(9) -0.0078(12)
C28 0.073(2) 0.153(4) 0.072(2) 0.028(2) 0.0276(18) -0.032(3)

loop_
_atom_type_symbol
_atom_type_description
_atom_type_scat_dispersion_real
_atom_type_scat_dispersion_imag
_atom_type_scat_source
C C 0.0033 0.0016 'International Tables Vol C Tables 4.2.6.8 and 6.1.1.4'
H H 0.0000 0.0000 'International Tables Vol C Tables 4.2.6.8 and 6.1.1.4'
N N 0.0061 0.0033 'International Tables Vol C Tables 4.2.6.8 and 6.1.1.4'
O O 0.0106 0.0060 'International Tables Vol C Tables 4.2.6.8 and 6.1.1.4'

loop_
_geom_angle_atom_site_label_1
_geom_angle_atom_site_label_2
_geom_angle_atom_site_label_3
_geom_angle
C5 O1 C3 121.38(18)
C9 C8 C7 120.6(2)
C9 C8 H8 119.7
C7 C8 H8 119.7
C10 C9 C8 120.5(2)
C10 C9 H9 119.7
C8 C9 H9 119.7
C27 O6 C28 116.0(3)
C3 C4 H4A 109.5
C3 C4 H4B 109.5
H4A C4 H4B 109.5
C3 C4 H4C 109.5
H4A C4 H4C 109.5
H4B C4 H4C 109.5
O2 C5 O1 125.50(18)
O2 C5 N2 123.47(18)
O1 C5 N2 111.03(18)
C5 N2 C30 121.72(17)
C5 N2 C13 117.67(17)
C30 N2 C13 119.06(15)
C14 N3 C15 122.30(16)
C14 N3 H3 118.8
C15 N3 H3 118.8
C17 N4 C19 119.09(16)
C17 N4 H4 120.5
C19 N4 H4 120.5
C21 C20 C19 110.44(17)
C21 C20 H5A 109.6
C19 C20 H5A 109.6
C21 C20 H5B 109.6
C19 C20 H5B 109.6
H5A C20 H5B 108.1
C22 C21 C29 118.5(2)
C22 C21 C20 120.0(2)
C29 C21 C20 121.39(19)
C25 C29 C21 121.1(2)
C25 C29 H29 119.4
C21 C29 H29 119.4
C29 C25 C24 120.0(2)
C29 C25 H25 120.0
C24 C25 H25 120.0
C23 C24 C25 119.7(2)
C23 C24 H24 120.1
C25 C24 H24 120.1
C3 C2 H2A 109.5
C3 C2 H2B 109.5
H2A C2 H2B 109.5
C3 C2 H2C 109.5
H2A C2 H2C 109.5
H2B C2 H2C 109.5
C7 C6 C13 111.39(17)
C7 C6 H6A 109.4
C13 C6 H6A 109.4
C7 C6 H6B 109.4
C13 C6 H6B 109.4
H6A C6 H6B 108.0
C12 C7 C8 118.3(2)
C12 C7 C6 121.5(2)
C8 C7 C6 120.11(19)
C7 C12 C11 120.8(2)
C7 C12 H12 119.6
C11 C12 H12 119.6
C21 C22 C23 120.3(2)
C21 C22 H22 119.9
C23 C22 H22 119.9
C24 C23 C22 120.3(2)
C24 C23 H23 119.9
C22 C23 H23 119.9
C3 C1 H1A 109.5
C3 C1 H1B 109.5
H1A C1 H1B 109.5
C3 C1 H1C 109.5
H1A C1 H1C 109.5
H1B C1 H1C 109.5
O1 C3 C2 108.49(19)
O1 C3 C1 102.3(2)
C2 C3 C1 111.2(2)
O1 C3 C4 110.80(19)
C2 C3 C4 112.0(2)
C1 C3 C4 111.6(2)
N2 C13 C14 113.02(14)
N2 C13 C6 113.03(16)
C14 C13 C6 110.18(17)
N2 C13 H3A 106.7
C14 C13 H3A 106.7
C6 C13 H3A 106.7
O8 C14 N3 123.71(17)
O8 C14 C13 121.39(17)
N3 C14 C13 114.89(17)
N3 C15 C17 111.70(14)
N3 C15 C18 107.58(17)
C17 C15 C18 105.46(16)
N3 C15 C16 111.00(16)
C17 C15 C16 110.09(17)
C18 C15 C16 110.86(17)
O5 C17 N4 120.96(18)
O5 C17 C15 119.86(17)
N4 C17 C15 118.83(16)
N4 C19 C27 110.69(17)
N4 C19 C20 111.33(17)
C27 C19 C20 109.70(17)
N4 C19 H7 108.3
C27 C19 H7 108.3
C20 C19 H7 108.3
N2 C30 H8C 109.5
N2 C30 H8D 109.5
H8C C30 H8D 109.5
N2 C30 H8E 109.5
H8C C30 H8E 109.5
H8D C30 H8E 109.5
C9 C10 C11 119.4(2)
C9 C10 H10 120.3
C11 C10 H10 120.3
C10 C11 C12 120.4(2)
C10 C11 H11 119.8
C12 C11 H11 119.8
C15 C16 H11C 109.5
C15 C16 H11D 109.5
H11C C16 H11D 109.5
C15 C16 H11E 109.5
H11C C16 H11E 109.5
H11D C16 H11E 109.5
C15 C18 H12A 109.5
C15 C18 H12B 109.5
H12A C18 H12B 109.5
C15 C18 H12C 109.5
H12A C18 H12C 109.5
H12B C18 H12C 109.5
O7 C27 O6 124.8(2)
O7 C27 C19 124.8(3)
O6 C27 C19 110.1(2)
O6 C28 H14C 109.5
O6 C28 H14D 109.5
H14C C28 H14D 109.5
O6 C28 H14E 109.5
H14C C28 H14E 109.5
H14D C28 H14E 109.5

loop_
_geom_bond_atom_site_label_1
_geom_bond_atom_site_label_2
_geom_bond_distance
O1 C5 1.343(3)
O1 C3 1.478(3)
O2 C5 1.223(2)
C8 C9 1.383(3)
C8 C7 1.404(3)
C8 H8 0.9300
C9 C10 1.377(4)
C9 H9 0.9300
O5 C17 1.232(2)
O6 C27 1.356(3)
O6 C28 1.432(4)
O7 C27 1.183(3)
O8 C14 1.227(3)
C4 C3 1.535(4)
C4 H4A 0.9600
C4 H4B 0.9600
C4 H4C 0.9600
C5 N2 1.359(3)
N2 C30 1.469(3)
N2 C13 1.475(3)
N3 C14 1.343(2)
N3 C15 1.466(2)
N3 H3 0.8600
N4 C17 1.344(2)
N4 C19 1.451(3)
N4 H4 0.8600
C20 C21 1.523(3)
C20 C19 1.535(3)
C20 H5A 0.9700
C20 H5B 0.9700
C21 C22 1.383(3)
C21 C29 1.387(4)
C29 C25 1.378(4)
C29 H29 0.9300
C25 C24 1.386(4)
C25 H25 0.9300
C24 C23 1.366(4)
C24 H24 0.9300
C2 C3 1.511(3)
C2 H2A 0.9600
C2 H2B 0.9600
C2 H2C 0.9600
C6 C7 1.511(3)
C6 C13 1.538(3)
C6 H6A 0.9700
C6 H6B 0.9700
C7 C12 1.382(3)
C12 C11 1.390(3)
C12 H12 0.9300
C22 C23 1.401(4)
C22 H22 0.9300
C23 H23 0.9300
C1 C3 1.515(4)
C1 H1A 0.9600
C1 H1B 0.9600
C1 H1C 0.9600
C13 C14 1.539(3)
C13 H3A 0.9800
C15 C17 1.530(3)
C15 C18 1.533(3)
C15 C16 1.539(3)
C19 C27 1.504(3)
C19 H7 0.9800
C30 H8C 0.9600
C30 H8D 0.9600
C30 H8E 0.9600
C10 C11 1.382(4)
C10 H10 0.9300
C11 H11 0.9300
C16 H11C 0.9600
C16 H11D 0.9600
C16 H11E 0.9600
C18 H12A 0.9600
C18 H12B 0.9600
C18 H12C 0.9600
C28 H14C 0.9600
C28 H14D 0.9600
C28 H14E 0.9600
